data_4025626
loop_
_publ_author_name
'Florenci V. Gonz\'alez'
'Amit Jain'
'Santiago Rodr\'iguez'
'Jos\'e A. S\'aez'
'Cristian Vicent'
'Gabriel Peris'

_publ_section_title
;
 Stereoisomerization of \b-Hydroxy-\a-sulfenyl-\g-butyrolactones
 Controlled by Two Concomitant 1,4-Type Nonbonded Sulfur-Oxygen
 Interactions As Analyzed by X-ray Crystallography
;
_journal_name_full 'Journal of Organic Chemistry'
_journal_page_first 5888
_journal_page_last 5894
_journal_paper_doi 10.1021/jo1009454
_journal_volume 75
_journal_year 2010
_chemical_absolute_configuration syn
_chemical_formula_sum 'C16 H13 F O3 S'
_chemical_formula_weight 304.32
_chemical_name_systematic
; 
 ? 
;
_space_group_IT_number 14
_symmetry_cell_setting monoclinic
_symmetry_space_group_name_Hall '-P 2yn'
_symmetry_space_group_name_H-M 'P 1 21/n 1'
_atom_sites_solution_hydrogens geom
_atom_sites_solution_primary direct
_atom_sites_solution_secondary difmap
_audit_creation_method SHELXL-97
_cell_angle_alpha 90.00
_cell_angle_beta 91.27(3)
_cell_angle_gamma 90.00
_cell_formula_units_Z 4
_cell_length_a 8.7132(17)
_cell_length_b 5.6561(11)
_cell_length_c 28.874(6)
_cell_measurement_reflns_used 3491
_cell_measurement_temperature 293(2)
_cell_measurement_theta_max 29.47
_cell_measurement_theta_min 2.34
_cell_volume 1422.6(5)
_computing_cell_refinement 'Bruker SMART'
_computing_data_collection 'Bruker SMART'
_computing_data_reduction 'Bruker SAINT'
_computing_molecular_graphics 'Bruker SHELXTL'
_computing_publication_material 'Bruker SHELXTL'
_computing_structure_refinement 'SHELXL-97 (Sheldrick, 1997)'
_computing_structure_solution 'SHELXS-97 (Sheldrick, 1990)'
_diffrn_ambient_temperature 571(2)
_diffrn_measured_fraction_theta_full 0.968
_diffrn_measured_fraction_theta_max 0.968
_diffrn_measurement_device_type 'CCD area detector'
_diffrn_measurement_method 'phi and omega scans'
_diffrn_radiation_monochromator graphite
_diffrn_radiation_source 'fine-focus sealed tube'
_diffrn_radiation_type MoK\a
_diffrn_radiation_wavelength 0.71073
_diffrn_reflns_av_R_equivalents 0.0341
_diffrn_reflns_av_sigmaI/netI 0.0461
_diffrn_reflns_limit_h_max 12
_diffrn_reflns_limit_h_min -12
_diffrn_reflns_limit_k_max 8
_diffrn_reflns_limit_k_min -6
_diffrn_reflns_limit_l_max 38
_diffrn_reflns_limit_l_min -41
_diffrn_reflns_number 10901
_diffrn_reflns_theta_full 30.53
_diffrn_reflns_theta_max 30.53
_diffrn_reflns_theta_min 2.43
_exptl_absorpt_coefficient_mu 0.245
_exptl_absorpt_correction_type multi-scan
_exptl_absorpt_process_details 'Bruker SADABS'
_exptl_crystal_colour colorles
_exptl_crystal_density_diffrn 1.421
_exptl_crystal_density_method 'not measured'
_exptl_crystal_description plateled
_exptl_crystal_F_000 632
_exptl_crystal_size_max 0.40
_exptl_crystal_size_mid 0.17
_exptl_crystal_size_min 0.05
_refine_diff_density_max 0.257
_refine_diff_density_min -0.239
_refine_diff_density_rms 0.051
_refine_ls_extinction_method none
_refine_ls_goodness_of_fit_ref 1.072
_refine_ls_hydrogen_treatment constr
_refine_ls_matrix_type full
_refine_ls_number_parameters 191
_refine_ls_number_reflns 4208
_refine_ls_number_restraints 0
_refine_ls_restrained_S_all 1.072
_refine_ls_R_factor_all 0.0968
_refine_ls_R_factor_gt 0.0589
_refine_ls_shift/su_max 0.000
_refine_ls_shift/su_mean 0.000
_refine_ls_structure_factor_coef Fsqd
_refine_ls_weighting_details 'calc w=1/[\s^2^(Fo^2^)+(0.0790P)^2^+0.3535P] where P=(Fo^2^+2Fc^2^)/3'
_refine_ls_weighting_scheme calc
_refine_ls_wR_factor_gt 0.1556
_refine_ls_wR_factor_ref 0.1721
_reflns_number_gt 2658
_reflns_number_total 4208
_reflns_threshold_expression >2sigma(I)
_cod_data_source_file jo1009454_si_004.cif
_cod_data_source_block compound4
_cod_depositor_comments
;
The following automatic conversions were performed:

'_symmetry_cell_setting' value 'Monoclinic' changed to 'monoclinic'
according to the built-in table from CIF Core dictionary named
'cif_core.dic' version 2.4.1 from 2010-06-29.

Automatic conversion script
Id: cif_fix_values 1646 2011-03-28 12:23:43Z adriana 
;
_cod_original_cell_volume 1422.7(5)
_cod_database_code 4025626
_cod_database_fobs_code 4025626
_ratio_of_minimum_to_maximum_apparent_transmision 0.919340

loop_
_symmetry_equiv_pos_as_xyz
'x, y, z'
'-x+1/2, y+1/2, -z+1/2'
'-x, -y, -z'
'x-1/2, -y-1/2, z-1/2'

loop_
_atom_site_label
_atom_site_type_symbol
_atom_site_fract_x
_atom_site_fract_y
_atom_site_fract_z
_atom_site_U_iso_or_equiv
_atom_site_adp_type
_atom_site_occupancy
_atom_site_symmetry_multiplicity
_atom_site_calc_flag
_atom_site_refinement_flags
_atom_site_disorder_assembly
_atom_site_disorder_group
S1 S 0.88585(6) 0.08291(13) 0.182009(19) 0.0532(2) Uani 1 1 d . . .
O1 O 1.09930(17) 0.2428(3) 0.29750(5) 0.0456(4) Uani 1 1 d . . .
O2 O 1.1139(2) 0.4507(3) 0.23222(6) 0.0571(4) Uani 1 1 d . . .
O3 O 0.79434(16) 0.0490(3) 0.27605(5) 0.0473(4) Uani 1 1 d . . .
H3 H 0.7393 -0.0257 0.2935 0.071 Uiso 1 1 calc R . .
F1 F 1.2409(3) -0.0261(5) 0.01351(6) 0.1072(8) Uani 1 1 d . . .
C1 C 1.0500(2) 0.0062(4) 0.31112(7) 0.0403(5) Uani 1 1 d . . .
H1 H 1.1388 -0.1000 0.3108 0.048 Uiso 1 1 calc R . .
C2 C 1.0805(2) 0.2691(4) 0.25143(7) 0.0415(5) Uani 1 1 d . . .
C3 C 1.0154(2) 0.0426(4) 0.23097(7) 0.0395(5) Uani 1 1 d . . .
H3A H 1.1003 -0.0597 0.2218 0.047 Uiso 1 1 calc R . .
C4 C 0.9371(2) -0.0673(4) 0.27240(7) 0.0411(5) Uani 1 1 d . . .
H4 H 0.9264 -0.2393 0.2697 0.049 Uiso 1 1 calc R . .
C5 C 1.0063(2) 0.0538(4) 0.13366(7) 0.0428(5) Uani 1 1 d . . .
C6 C 0.9937(3) 0.2209(5) 0.09875(9) 0.0613(7) Uani 1 1 d . . .
H6 H 0.9325 0.3537 0.1028 0.074 Uiso 1 1 calc R . .
C7 C 1.0713(4) 0.1915(6) 0.05799(9) 0.0756(9) Uani 1 1 d . . .
H7 H 1.0613 0.3013 0.0341 0.091 Uiso 1 1 calc R . .
C8 C 1.1622(4) -0.0004(6) 0.05352(8) 0.0668(8) Uani 1 1 d . . .
C9 C 1.1802(3) -0.1663(6) 0.08710(9) 0.0650(7) Uani 1 1 d . . .
H9 H 1.2453 -0.2947 0.0832 0.078 Uiso 1 1 calc R . .
C10 C 1.0989(3) -0.1387(5) 0.12732(8) 0.0558(6) Uani 1 1 d . . .
H10 H 1.1073 -0.2527 0.1505 0.067 Uiso 1 1 calc R . .
C11 C 0.9880(2) 0.0114(4) 0.35925(7) 0.0420(5) Uani 1 1 d . . .
C12 C 1.0188(3) -0.1751(5) 0.38854(8) 0.0573(6) Uani 1 1 d . . .
H12 H 1.0795 -0.3000 0.3787 0.069 Uiso 1 1 calc R . .
C13 C 0.9595(4) -0.1775(6) 0.43280(9) 0.0726(8) Uani 1 1 d . . .
H13 H 0.9797 -0.3049 0.4524 0.087 Uiso 1 1 calc R . .
C14 C 0.8717(4) 0.0062(6) 0.44779(9) 0.0663(8) Uani 1 1 d . . .
H14 H 0.8327 0.0041 0.4775 0.080 Uiso 1 1 calc R . .
C15 C 0.8411(3) 0.1935(6) 0.41893(8) 0.0625(7) Uani 1 1 d . . .
H15 H 0.7816 0.3188 0.4291 0.075 Uiso 1 1 calc R . .
C16 C 0.8987(3) 0.1965(5) 0.37454(8) 0.0530(6) Uani 1 1 d . . .
H16 H 0.8771 0.3234 0.3550 0.064 Uiso 1 1 calc R . .

loop_
_atom_site_aniso_label
_atom_site_aniso_U_11
_atom_site_aniso_U_22
_atom_site_aniso_U_33
_atom_site_aniso_U_23
_atom_site_aniso_U_13
_atom_site_aniso_U_12
S1 0.0363(3) 0.0801(5) 0.0431(3) -0.0067(3) -0.0016(2) 0.0039(3)
O1 0.0414(8) 0.0497(9) 0.0456(8) -0.0048(7) 0.0002(6) -0.0102(7)
O2 0.0552(10) 0.0522(10) 0.0645(10) 0.0071(8) 0.0110(8) -0.0096(8)
O3 0.0327(7) 0.0609(10) 0.0483(9) -0.0003(7) 0.0053(6) 0.0000(7)
F1 0.1148(16) 0.156(2) 0.0525(9) -0.0146(11) 0.0314(10) -0.0098(15)
C1 0.0361(10) 0.0418(12) 0.0430(10) 0.0002(9) -0.0001(8) 0.0043(9)
C2 0.0306(9) 0.0478(13) 0.0462(11) -0.0008(10) 0.0060(8) -0.0032(9)
C3 0.0330(9) 0.0466(12) 0.0390(10) -0.0036(9) 0.0027(7) -0.0007(9)
C4 0.0426(11) 0.0387(11) 0.0421(10) -0.0039(9) 0.0022(8) -0.0026(9)
C5 0.0432(11) 0.0484(12) 0.0365(10) -0.0020(9) -0.0050(8) -0.0024(10)
C6 0.0712(17) 0.0563(16) 0.0563(14) 0.0073(12) -0.0025(12) 0.0078(14)
C7 0.102(2) 0.080(2) 0.0447(14) 0.0204(14) 0.0019(14) -0.0056(19)
C8 0.0715(18) 0.090(2) 0.0394(12) -0.0074(13) 0.0050(12) -0.0093(17)
C9 0.0674(17) 0.0723(19) 0.0553(15) -0.0163(14) 0.0016(12) 0.0128(14)
C10 0.0690(16) 0.0547(15) 0.0438(12) -0.0012(11) -0.0002(11) 0.0096(12)
C11 0.0421(11) 0.0454(12) 0.0382(10) -0.0015(9) -0.0031(8) -0.0018(9)
C12 0.0661(16) 0.0514(15) 0.0543(14) 0.0064(11) -0.0003(11) 0.0084(12)
C13 0.095(2) 0.0694(19) 0.0530(15) 0.0187(14) -0.0026(14) -0.0016(17)
C14 0.0715(18) 0.085(2) 0.0425(13) -0.0014(13) 0.0039(12) -0.0057(16)
C15 0.0644(16) 0.0754(19) 0.0479(13) -0.0095(13) 0.0052(11) 0.0065(14)
C16 0.0607(14) 0.0538(15) 0.0444(12) -0.0006(10) 0.0005(10) 0.0120(12)

loop_
_atom_type_symbol
_atom_type_description
_atom_type_scat_dispersion_real
_atom_type_scat_dispersion_imag
_atom_type_scat_source
C C 0.0033 0.0016 'International Tables Vol C Tables 4.2.6.8 and 6.1.1.4'
H H 0.0000 0.0000 'International Tables Vol C Tables 4.2.6.8 and 6.1.1.4'
O O 0.0106 0.0060 'International Tables Vol C Tables 4.2.6.8 and 6.1.1.4'
S S 0.1246 0.1234 'International Tables Vol C Tables 4.2.6.8 and 6.1.1.4'
F F 0.0171 0.0103 'International Tables Vol C Tables 4.2.6.8 and 6.1.1.4'

loop_
_geom_angle_atom_site_label_1
_geom_angle_atom_site_label_2
_geom_angle_atom_site_label_3
_geom_angle
_geom_angle_site_symmetry_1
_geom_angle_site_symmetry_3
_geom_angle_publ_flag
C5 S1 C3 103.54(10) . . ?
C2 O1 C1 109.69(16) . . ?
O1 C1 C11 110.15(17) . . ?
O1 C1 C4 103.90(16) . . ?
C11 C1 C4 116.27(18) . . ?
O2 C2 O1 121.6(2) . . ?
O2 C2 C3 129.2(2) . . ?
O1 C2 C3 109.18(18) . . ?
C2 C3 C4 102.07(16) . . ?
C2 C3 S1 114.89(16) . . ?
C4 C3 S1 112.56(14) . . ?
O3 C4 C3 106.20(17) . . ?
O3 C4 C1 111.83(17) . . ?
C3 C4 C1 99.84(16) . . ?
C10 C5 C6 118.9(2) . . ?
C10 C5 S1 122.68(18) . . ?
C6 C5 S1 118.1(2) . . ?
C7 C6 C5 120.4(3) . . ?
C8 C7 C6 118.5(3) . . ?
C7 C8 C9 123.1(3) . . ?
C7 C8 F1 118.3(3) . . ?
C9 C8 F1 118.6(3) . . ?
C8 C9 C10 118.0(3) . . ?
C5 C10 C9 121.1(2) . . ?
C12 C11 C16 119.2(2) . . ?
C12 C11 C1 119.0(2) . . ?
C16 C11 C1 121.8(2) . . ?
C11 C12 C13 120.1(3) . . ?
C14 C13 C12 120.4(3) . . ?
C13 C14 C15 119.9(3) . . ?
C14 C15 C16 120.1(3) . . ?
C11 C16 C15 120.3(2) . . ?

loop_
_geom_bond_atom_site_label_1
_geom_bond_atom_site_label_2
_geom_bond_distance
_geom_bond_site_symmetry_2
_geom_bond_publ_flag
S1 C5 1.773(2) . ?
S1 C3 1.804(2) . ?
O1 C2 1.345(3) . ?
O1 C1 1.462(3) . ?
O2 C2 1.206(3) . ?
O3 C4 1.413(3) . ?
F1 C8 1.365(3) . ?
C1 C11 1.502(3) . ?
C1 C4 1.530(3) . ?
C2 C3 1.516(3) . ?
C3 C4 1.523(3) . ?
C5 C10 1.370(3) . ?
C5 C6 1.385(3) . ?
C6 C7 1.380(4) . ?
C7 C8 1.351(5) . ?
C8 C9 1.356(4) . ?
C9 C10 1.382(3) . ?
C11 C12 1.375(3) . ?
C11 C16 1.383(3) . ?
C12 C13 1.389(4) . ?
C13 C14 1.366(5) . ?
C14 C15 1.370(4) . ?
C15 C16 1.387(3) . ?
